data_7237413
loop_
_publ_author_name
'Alkan-Zambada, Murat'
'Keller, Sarah'
'Mart\'inez-Sarti, Laura'
'Prescimone, Alessandro'
'Junquera-Hern\'andez, Jos\'e M.'
'Constable, Edwin C.'
'Bolink, Henk J.'
'Sessolo, Michele'
'Ort\'i, Enrique'
'Housecroft, Catherine E.'

_publ_section_title
;
 [Cu(P^P)(N^N)][PF6] compounds with bis(phosphane) and 6-alkoxy,
 6-alkylthio, 6-phenyloxy and 6-phenylthio-substituted
 2,2&#x2032;-bipyridine ligands for light-emitting electrochemical cells
;
_journal_issue 31
_journal_name_full 'Journal of Materials Chemistry C'
_journal_page_first 8460
_journal_paper_doi 10.1039/C8TC02882F
_journal_volume 6
_journal_year 2018
_chemical_compound_source 'Murat Alkan'
_chemical_formula_moiety '2[C104 H80 Cu1 N2 O2] 2[PF6] 1.5[DCM]'
_chemical_formula_sum 'C105.5 H83 Cl3 Cu2 F12 N4 O4 P6'
_chemical_formula_weight 2118.11
_space_group_IT_number 2
_space_group_name_Hall '-P 1'
_space_group_name_H-M_alt 'P -1'
_symmetry_cell_setting triclinic
_symmetry_space_group_name_Hall '-P 1'
_symmetry_space_group_name_H-M 'P -1'
_atom_sites_solution_hydrogens difmap
_atom_sites_solution_primary other
_audit_creation_date 2016-04-12
_audit_creation_method CRYSTALS_ver_14.61_build_5809
_audit_update_record
;
2017-07-16 deposited with the CCDC.
2018-07-19 downloaded from the CCDC.
;
_cell_angle_alpha 107.797(3)
_cell_angle_beta 104.175(3)
_cell_angle_gamma 94.745(3)
_cell_formula_units_Z 2
_cell_length_a 14.4382(9)
_cell_length_b 17.1970(11)
_cell_length_c 21.5959(14)
_cell_measurement_reflns_used 9996
_cell_measurement_temperature 123
_cell_measurement_theta_max 70
_cell_measurement_theta_min 3
_cell_volume 4877.4(6)
_computing_cell_refinement 'Apex2 (Bruker AXS, 2006)'
_computing_data_collection 'Apex2 (Bruker AXS, 2006)'
_computing_data_reduction 'Apex2 (Bruker AXS, 2006)'
_computing_molecular_graphics 'CAMERON (Watkin et al., 1996)'
_computing_publication_material 'CRYSTALS (Betteridge et al., 2003)'
_computing_structure_refinement 'CRYSTALS (Betteridge et al., 2003)'
_computing_structure_solution 'Superflip (Palatinus & Chapuis, 2007)'
_diffrn_ambient_temperature 123
_diffrn_measured_fraction_theta_full 0.989
_diffrn_measured_fraction_theta_max 0.964
_diffrn_measurement_device Area
_diffrn_measurement_device_type 'Bruker Kappa Apex2'
_diffrn_measurement_method '\f & \w scans'
_diffrn_radiation_monochromator graphite
_diffrn_radiation_type 'Cu K\a'
_diffrn_radiation_wavelength 1.54180
_diffrn_reflns_av_R_equivalents 0.033
_diffrn_reflns_limit_h_max 16
_diffrn_reflns_limit_h_min -17
_diffrn_reflns_limit_k_max 19
_diffrn_reflns_limit_k_min -20
_diffrn_reflns_limit_l_max 26
_diffrn_reflns_limit_l_min 0
_diffrn_reflns_number 64272
_diffrn_reflns_theta_full 68.000
_diffrn_reflns_theta_max 70.185
_diffrn_reflns_theta_min 2.896
_diffrn_standards_number 0
_exptl_absorpt_coefficient_mu 2.885
_exptl_absorpt_correction_T_max 0.87
_exptl_absorpt_correction_T_min 0.77
_exptl_absorpt_correction_type multi-scan
_exptl_absorpt_process_details 'SADABS (Siemens, 1996)'
_exptl_crystal_colour yellow
_exptl_crystal_density_diffrn 1.44
_exptl_crystal_density_method 'not measured'
_exptl_crystal_description block
_exptl_crystal_F_000 2166
_exptl_crystal_recrystallization_method
; 
DCM / Et2O 
;
_exptl_crystal_size_max 0.100
_exptl_crystal_size_mid 0.060
_exptl_crystal_size_min 0.060
_platon_squeeze_details
;
This equates to one extra DCM molecule/formula unit.
ALL the numbers and formulae have already been modified to take in account for 
this result.
;
_refine_diff_density_max 2.30
_refine_diff_density_min -0.78
_refine_ls_extinction_method None
_refine_ls_goodness_of_fit_ref 0.9889
_refine_ls_hydrogen_treatment constr
_refine_ls_matrix_type full
_refine_ls_number_parameters 1216
_refine_ls_number_reflns 17793
_refine_ls_number_restraints 1301
_refine_ls_R_factor_all 0.0582
_refine_ls_R_factor_gt 0.0547
_refine_ls_shift/su_max 0.0010584
_refine_ls_shift/su_mean 0.0000542
_refine_ls_structure_factor_coef Fsqd
_refine_ls_weighting_details
;
 Method, part 1, Chebychev polynomial, (Watkin, 1994, Prince, 1982) 
 [weight] = 1.0/[A~0~*T~0~(x)+A~1~*T~1~(x) ... +A~n-1~]*T~n-1~(x)] 
 where A~i~ are the Chebychev coefficients listed below and x= Fcalc/Fmax 
 Method = Robust Weighting (Prince, 1982) 
 W = [weight] * [1-(deltaF/6*sigmaF)^2^]^2^ 
 A~i~ are: 
 6.00 7.89 2.10 
;
_refine_ls_weighting_scheme calc
_refine_ls_wR_factor_all 0.1445
_refine_ls_wR_factor_gt 0.1435
_refine_ls_wR_factor_ref 0.1445
_reflns_limit_h_max 16
_reflns_limit_h_min -17
_reflns_limit_k_max 19
_reflns_limit_k_min -20
_reflns_limit_l_max 26
_reflns_limit_l_min 0
_reflns_number_gt 16525
_reflns_number_total 17894
_reflns_threshold_expression I>2.0\s(I)
_oxford_diffrn_Wilson_B_factor 0.00
_oxford_diffrn_Wilson_scale 0.00
_oxford_refine_ls_r_factor_ref 0.0581
_oxford_refine_ls_scale 0.080467(14)
_oxford_reflns_number_all 17812
_oxford_reflns_threshold_expression_ref I>-3.0\s(I)
_oxford_structure_analysis_title 'alm028_123k_0m in P-1'
_cod_data_source_file c8tc02882f2.cif
_cod_data_source_block ALM028_123K
_cod_depositor_comments
;
The following automatic conversions were performed:

data item '_atom_sites_solution_primary' value 'Other' was changed to
'other' in accordance with the
/home/saulius/struct/COD-crude-data/automatic-downloads/DataCite-retrospective/RSC/depositions/lib/dictionaries/cif_core.dic
dictionary named 'cif_core.dic' version 2.4.2 last updated on
2011-04-26.

Automatic conversion script
Id: cif_fix_values 6909 2019-04-08 15:41:33Z antanas 
;
_cod_original_sg_symbol_H-M 'P -1 '
_cod_original_formula_sum 'C105.50 H83 Cl3 Cu2 F12 N4 O4 P6'
_cod_database_code 7237413

loop_
_symmetry_equiv_pos_as_xyz
x,y,z
-x,-y,-z

loop_
_atom_site_label
_atom_site_type_symbol
_atom_site_fract_x
_atom_site_fract_y
_atom_site_fract_z
_atom_site_U_iso_or_equiv
_atom_site_occupancy
_atom_site_adp_type
_atom_site_refinement_flags_posn
_atom_site_refinement_flags_adp
Cu1 Cu 0.21304(2) 0.21242(2) 0.040801(17) 0.0241 1.0000 Uani . U
Cu2 Cu 0.73026(3) 0.68212(2) 0.454671(18) 0.0292 1.0000 Uani . U
P1 P 0.25662(4) 0.33142(4) 0.12868(3) 0.0249 1.0000 Uani . U
P2 P 0.17992(4) 0.23708(4) -0.05863(3) 0.0240 1.0000 Uani . U
P3 P 0.63772(5) 0.23494(4) -0.04325(4) 0.0346 1.0000 Uani . U
P4 P 0.77072(5) 0.68055(4) 0.35873(3) 0.0274 1.0000 Uani . U
P5 P 0.71307(5) 0.81158(4) 0.50937(3) 0.0298 1.0000 Uani . U
P6 P 0.81264(6) 0.24511(5) 0.41309(4) 0.0473 1.0000 Uani . U
F1 F 0.55458(12) 0.29115(11) -0.04314(9) 0.0450 1.0000 Uani . U
F2 F 0.60574(14) 0.20190(12) 0.01124(10) 0.0506 1.0000 Uani . U
F3 F 0.56487(14) 0.16060(13) -0.10285(11) 0.0588 1.0000 Uani . U
F4 F 0.72212(13) 0.17916(11) -0.04313(10) 0.0497 1.0000 Uani . U
F5 F 0.67097(14) 0.26803(14) -0.09732(12) 0.0582 1.0000 Uani . U
F6 F 0.71110(14) 0.30914(11) 0.01719(11) 0.0576 1.0000 Uani . U
F7 F 0.74866(19) 0.17466(18) 0.34597(14) 0.0908 1.0000 Uani . U
F8 F 0.7906(2) 0.18827(16) 0.45416(18) 0.1053 1.0000 Uani . U
F9 F 0.9051(2) 0.2050(3) 0.4062(3) 0.1778 1.0000 Uani . U
F10 F 0.87962(13) 0.31272(11) 0.48171(9) 0.0455 1.0000 Uani . U
F11 F 0.72118(15) 0.28397(13) 0.42431(13) 0.0697 1.0000 Uani . U
F12 F 0.8363(3) 0.3001(3) 0.37307(14) 0.1541 1.0000 Uani . U
Cl1 Cl 0.62503(13) 1.10632(10) 0.69526(10) 0.0581 0.5000 Uani D U
Cl2 Cl 0.71349(17) 1.10941(13) 0.59153(12) 0.0710 0.5000 Uani D U
N1 N 0.13939(15) 0.11622(12) 0.05851(10) 0.0257 1.0000 Uani . U
N2 N 0.30360(15) 0.12394(12) 0.02347(10) 0.0257 1.0000 Uani . U
N3 N 0.62085(16) 0.58287(13) 0.43963(11) 0.0296 1.0000 Uani . U
N4 N 0.80981(16) 0.61148(13) 0.50201(11) 0.0301 1.0000 Uani . U
O1 O 0.03185(13) 0.19225(11) 0.09461(10) 0.0315 1.0000 Uani . U
O2 O 0.37437(12) 0.32211(10) 0.02972(8) 0.0273 1.0000 Uani . U
O3 O 0.49915(14) 0.63874(13) 0.39350(12) 0.0432 1.0000 Uani . U
O4 O 0.59953(14) 0.77211(12) 0.36850(9) 0.0344 1.0000 Uani . U
C1 C -0.0039(2) 0.21079(17) 0.20182(15) 0.0365 1.0000 Uani . U
C2 C -0.0689(2) 0.22508(18) 0.24012(15) 0.0412 1.0000 Uani . U
C3 C -0.1620(2) 0.23670(18) 0.21071(16) 0.0413 1.0000 Uani . U
C4 C -0.1875(2) 0.23728(19) 0.14530(16) 0.0416 1.0000 Uani . U
C5 C -0.1229(2) 0.22227(16) 0.10592(15) 0.0347 1.0000 Uani . U
C6 C -0.03208(19) 0.20780(15) 0.13517(14) 0.0304 1.0000 Uani . U
C7 C 0.06503(18) 0.11863(15) 0.08434(13) 0.0284 1.0000 Uani . U
C8 C 0.0231(2) 0.05181(16) 0.09820(14) 0.0345 1.0000 Uani . U
C9 C 0.0645(2) -0.01873(17) 0.08623(15) 0.0376 1.0000 Uani . U
C10 C 0.1441(2) -0.02241(16) 0.06082(14) 0.0334 1.0000 Uani . U
C11 C 0.17918(18) 0.04589(15) 0.04667(12) 0.0268 1.0000 Uani . U
C12 C 0.26230(17) 0.04814(15) 0.01838(12) 0.0262 1.0000 Uani . U
C13 C 0.29438(19) -0.02366(16) -0.01258(13) 0.0312 1.0000 Uani . U
C14 C 0.37103(19) -0.01779(16) -0.03976(14) 0.0327 1.0000 Uani . U
C15 C 0.41482(19) 0.05945(17) -0.03442(13) 0.0313 1.0000 Uani . U
C16 C 0.37947(18) 0.12869(16) -0.00181(13) 0.0284 1.0000 Uani . U
C17 C 0.24582(18) 0.32374(15) 0.20915(12) 0.0288 1.0000 Uani . U
C18 C 0.2740(2) 0.25344(17) 0.22392(14) 0.0343 1.0000 Uani . U
C19 C 0.2673(2) 0.24250(19) 0.28406(14) 0.0401 1.0000 Uani . U
C20 C 0.2312(2) 0.2999(2) 0.32870(14) 0.0437 1.0000 Uani . U
C21 C 0.2032(2) 0.3691(2) 0.31428(14) 0.0415 1.0000 Uani . U
C22 C 0.2107(2) 0.38173(17) 0.25498(14) 0.0344 1.0000 Uani . U
C23 C 0.19038(19) 0.41442(15) 0.11709(12) 0.0288 1.0000 Uani . U
C24 C 0.0902(2) 0.39973(17) 0.10431(15) 0.0371 1.0000 Uani . U
C25 C 0.0353(2) 0.4589(2) 0.09041(17) 0.0458 1.0000 Uani . U
C26 C 0.0801(3) 0.53103(19) 0.08742(16) 0.0447 1.0000 Uani . U
C27 C 0.1788(3) 0.54593(18) 0.09920(16) 0.0437 1.0000 Uani . U
C28 C 0.2353(2) 0.48883(16) 0.11511(13) 0.0342 1.0000 Uani . U
C29 C 0.38519(18) 0.37456(15) 0.14870(13) 0.0292 1.0000 Uani . U
C30 C 0.4430(2) 0.41440(18) 0.21563(14) 0.0382 1.0000 Uani . U
C31 C 0.5419(2) 0.4361(2) 0.22996(15) 0.0464 1.0000 Uani . U
C32 C 0.5867(2) 0.4180(2) 0.17806(15) 0.0421 1.0000 Uani . U
C33 C 0.5293(2) 0.37968(17) 0.11086(14) 0.0347 1.0000 Uani . U
C34 C 0.43072(18) 0.36080(15) 0.09726(13) 0.0282 1.0000 Uani . U
C35 C 0.33072(18) 0.37332(15) -0.00355(12) 0.0272 1.0000 Uani . U
C36 C 0.3760(2) 0.45281(16) 0.00844(13) 0.0327 1.0000 Uani . U
C37 C 0.3299(2) 0.50149(17) -0.02567(14) 0.0364 1.0000 Uani . U
C38 C 0.2400(2) 0.46964(17) -0.07299(15) 0.0387 1.0000 Uani . U
C39 C 0.1951(2) 0.38905(17) -0.08543(14) 0.0349 1.0000 Uani . U
C40 C 0.23989(18) 0.33929(15) -0.05048(13) 0.0269 1.0000 Uani . U
C41 C 0.05460(18) 0.23149(16) -0.10528(14) 0.0307 1.0000 Uani . U
C42 C -0.0123(2) 0.24605(17) -0.06832(17) 0.0380 1.0000 Uani . U
C43 C -0.1087(2) 0.2446(2) -0.1004(2) 0.0531 1.0000 Uani . U
C44 C -0.1382(2) 0.2262(2) -0.1693(2) 0.0595 1.0000 Uani . U
C45 C -0.0724(3) 0.2113(2) -0.2070(2) 0.0596 1.0000 Uani . U
C46 C 0.0241(2) 0.2143(2) -0.17490(16) 0.0446 1.0000 Uani . U
C47 C 0.22489(18) 0.16346(15) -0.12019(12) 0.0264 1.0000 Uani . U
C48 C 0.18162(19) 0.08041(16) -0.14215(13) 0.0314 1.0000 Uani . U
C49 C 0.2174(2) 0.01876(18) -0.18443(14) 0.0396 1.0000 Uani . U
C50 C 0.2979(2) 0.0407(2) -0.20314(14) 0.0444 1.0000 Uani . U
C51 C 0.3418(2) 0.1223(2) -0.18153(15) 0.0430 1.0000 Uani . U
C52 C 0.30526(19) 0.18435(18) -0.14011(13) 0.0332 1.0000 Uani . U
C53 C 0.3990(2) 0.64078(17) 0.37323(15) 0.0374 1.0000 Uani . U
C54 C 0.3542(2) 0.6766(2) 0.42170(15) 0.0436 1.0000 Uani . U
C55 C 0.2569(2) 0.6812(2) 0.40217(17) 0.0494 1.0000 Uani . U
C56 C 0.2052(2) 0.6504(2) 0.33400(18) 0.0496 1.0000 Uani . U
C57 C 0.2516(2) 0.6158(2) 0.28601(16) 0.0469 1.0000 Uani . U
C58 C 0.3492(2) 0.61044(18) 0.30530(15) 0.0414 1.0000 Uani . U
C59 C 0.52620(19) 0.57291(16) 0.41032(13) 0.0307 1.0000 Uani . U
C60 C 0.4610(2) 0.50076(17) 0.39687(14) 0.0349 1.0000 Uani . U
C61 C 0.4986(2) 0.43662(17) 0.41324(15) 0.0395 1.0000 Uani . U
C62 C 0.5969(2) 0.44511(17) 0.44437(15) 0.0375 1.0000 Uani . U
C63 C 0.65622(19) 0.52029(15) 0.45826(12) 0.0291 1.0000 Uani . U
C64 C 0.76132(19) 0.53705(15) 0.49453(12) 0.0289 1.0000 Uani . U
C65 C 0.8076(2) 0.48008(16) 0.51944(14) 0.0333 1.0000 Uani . U
C66 C 0.9054(2) 0.50068(17) 0.55296(14) 0.0360 1.0000 Uani . U
C67 C 0.9553(2) 0.57725(18) 0.56089(15) 0.0367 1.0000 Uani . U
C68 C 0.9051(2) 0.62999(17) 0.53495(14) 0.0340 1.0000 Uani . U
C69 C 0.8588(2) 0.76800(17) 0.36734(14) 0.0344 1.0000 Uani . U
C70 C 0.8440(2) 0.81639(17) 0.32536(14) 0.0354 1.0000 Uani . U
C71 C 0.9151(3) 0.8806(2) 0.33360(18) 0.0532 1.0000 Uani . U
C72 C 1.0059(3) 0.8930(3) 0.3802(3) 0.0882 1.0000 Uani . U
C73 C 1.0229(3) 0.8424(3) 0.4197(3) 0.0896 1.0000 Uani . U
C74 C 0.9489(3) 0.7823(2) 0.41529(19) 0.0586 1.0000 Uani . U
C75 C 0.82742(19) 0.59397(17) 0.31981(13) 0.0330 1.0000 Uani . U
C76 C 0.8908(2) 0.6007(2) 0.28196(17) 0.0441 1.0000 Uani . U
C77 C 0.9318(3) 0.5328(2) 0.25313(18) 0.0536 1.0000 Uani . U
C78 C 0.9099(2) 0.4579(2) 0.26241(18) 0.0516 1.0000 Uani . U
C79 C 0.8465(2) 0.45128(19) 0.30005(16) 0.0463 1.0000 Uani . U
C80 C 0.8062(2) 0.51835(17) 0.32888(14) 0.0364 1.0000 Uani . U
C81 C 0.66734(18) 0.67806(16) 0.28862(13) 0.0298 1.0000 Uani . U
C82 C 0.6578(2) 0.63083(16) 0.22148(13) 0.0341 1.0000 Uani . U
C83 C 0.5759(2) 0.62565(17) 0.17006(14) 0.0377 1.0000 Uani . U
C84 C 0.5018(2) 0.66748(19) 0.18441(15) 0.0401 1.0000 Uani . U
C85 C 0.5108(2) 0.71632(19) 0.25083(15) 0.0396 1.0000 Uani . U
C86 C 0.5935(2) 0.72286(17) 0.30230(13) 0.0333 1.0000 Uani . U
C87 C 0.6561(2) 0.85067(17) 0.39181(14) 0.0363 1.0000 Uani . U
C88 C 0.6510(3) 0.90033(19) 0.35110(15) 0.0448 1.0000 Uani . U
C89 C 0.7093(3) 0.9767(2) 0.37623(17) 0.0576 1.0000 Uani . U
C90 C 0.7727(4) 1.0025(2) 0.43982(19) 0.0751 1.0000 Uani . U
C91 C 0.7747(3) 0.9545(2) 0.48119(17) 0.0577 1.0000 Uani . U
C92 C 0.7157(2) 0.87812(17) 0.45841(14) 0.0386 1.0000 Uani . U
C93 C 0.8040(2) 0.87241(16) 0.58996(14) 0.0335 1.0000 Uani . U
C94 C 0.9005(2) 0.86320(18) 0.59821(16) 0.0415 1.0000 Uani . U
C95 C 0.9714(2) 0.90934(19) 0.65885(17) 0.0451 1.0000 Uani . U
C96 C 0.9463(2) 0.96296(19) 0.71084(16) 0.0458 1.0000 Uani . U
C97 C 0.8510(2) 0.9737(2) 0.70335(15) 0.0456 1.0000 Uani . U
C98 C 0.7795(2) 0.92810(18) 0.64282(15) 0.0400 1.0000 Uani . U
C99 C 0.60233(19) 0.82600(16) 0.53421(13) 0.0326 1.0000 Uani . U
C100 C 0.5505(2) 0.8899(2) 0.52727(17) 0.0457 1.0000 Uani . U
C101 C 0.4760(3) 0.9038(2) 0.5562(2) 0.0543 1.0000 Uani . U
C102 C 0.4522(2) 0.8573(2) 0.59366(19) 0.0520 1.0000 Uani . U
C103 C 0.5014(2) 0.7933(2) 0.60028(16) 0.0444 1.0000 Uani . U
C104 C 0.5756(2) 0.77691(18) 0.57026(14) 0.0370 1.0000 Uani . U
C105 C 0.6404(4) 1.1516(4) 0.6386(3) 0.0516 0.5000 Uani D U
H11 H 0.0597 0.2031 0.2213 0.0438 1.0000 Uiso R .
H21 H -0.0504 0.2270 0.2860 0.0494 1.0000 Uiso R .
H31 H -0.2078 0.2443 0.2361 0.0495 1.0000 Uiso R .
H41 H -0.2499 0.2480 0.1266 0.0499 1.0000 Uiso R .
H51 H -0.1406 0.2220 0.0605 0.0417 1.0000 Uiso R .
H81 H -0.0318 0.0550 0.1152 0.0414 1.0000 Uiso R .
H91 H 0.0384 -0.0651 0.0955 0.0451 1.0000 Uiso R .
H101 H 0.1737 -0.0704 0.0533 0.0400 1.0000 Uiso R .
H131 H 0.2641 -0.0762 -0.0151 0.0374 1.0000 Uiso R .
H141 H 0.3933 -0.0663 -0.0618 0.0393 1.0000 Uiso R .
H151 H 0.4677 0.0652 -0.0525 0.0375 1.0000 Uiso R .
H161 H 0.4104 0.1819 0.0028 0.0340 1.0000 Uiso R .
H181 H 0.2975 0.2136 0.1929 0.0411 1.0000 Uiso R .
H191 H 0.2875 0.1957 0.2945 0.0482 1.0000 Uiso R .
H201 H 0.2257 0.2917 0.3693 0.0525 1.0000 Uiso R .
H211 H 0.1787 0.4082 0.3452 0.0498 1.0000 Uiso R .
H221 H 0.1919 0.4296 0.2456 0.0414 1.0000 Uiso R .
H241 H 0.0589 0.3493 0.1050 0.0446 1.0000 Uiso R .
H251 H -0.0329 0.4494 0.0831 0.0549 1.0000 Uiso R .
H261 H 0.0424 0.5706 0.0771 0.0537 1.0000 Uiso R .
H271 H 0.2089 0.5955 0.0965 0.0524 1.0000 Uiso R .
H281 H 0.3038 0.5003 0.1246 0.0410 1.0000 Uiso R .
H301 H 0.4136 0.4266 0.2516 0.0458 1.0000 Uiso R .
H311 H 0.5799 0.4635 0.2756 0.0556 1.0000 Uiso R .
H321 H 0.6551 0.4315 0.1881 0.0505 1.0000 Uiso R .
H331 H 0.5586 0.3668 0.0749 0.0417 1.0000 Uiso R .
H361 H 0.4384 0.4739 0.0400 0.0392 1.0000 Uiso R .
H371 H 0.3600 0.5566 -0.0167 0.0437 1.0000 Uiso R .
H381 H 0.2088 0.5027 -0.0970 0.0464 1.0000 Uiso R .
H391 H 0.1335 0.3677 -0.1180 0.0419 1.0000 Uiso R .
H421 H 0.0081 0.2571 -0.0207 0.0456 1.0000 Uiso R .
H431 H -0.1538 0.2563 -0.0747 0.0637 1.0000 Uiso R .
H441 H -0.2045 0.2235 -0.1916 0.0715 1.0000 Uiso R .
H451 H -0.0934 0.1991 -0.2547 0.0716 1.0000 Uiso R .
H461 H 0.0694 0.2046 -0.2006 0.0535 1.0000 Uiso R .
H481 H 0.1272 0.0656 -0.1282 0.0377 1.0000 Uiso R .
H491 H 0.1867 -0.0375 -0.2001 0.0475 1.0000 Uiso R .
H501 H 0.3232 -0.0010 -0.2312 0.0533 1.0000 Uiso R .
H511 H 0.3972 0.1365 -0.1948 0.0515 1.0000 Uiso R .
H521 H 0.3354 0.2406 -0.1256 0.0398 1.0000 Uiso R .
H541 H 0.3900 0.6980 0.4683 0.0523 1.0000 Uiso R .
H551 H 0.2254 0.7055 0.4354 0.0593 1.0000 Uiso R .
H561 H 0.1382 0.6531 0.3204 0.0596 1.0000 Uiso R .
H571 H 0.2163 0.5954 0.2393 0.0563 1.0000 Uiso R .
H581 H 0.3811 0.5863 0.2723 0.0497 1.0000 Uiso R .
H601 H 0.3935 0.4965 0.3772 0.0419 1.0000 Uiso R .
H611 H 0.4569 0.3859 0.4032 0.0474 1.0000 Uiso R .
H621 H 0.6232 0.4009 0.4559 0.0449 1.0000 Uiso R .
H651 H 0.7723 0.4279 0.5134 0.0399 1.0000 Uiso R .
H661 H 0.9382 0.4629 0.5704 0.0432 1.0000 Uiso R .
H671 H 1.0227 0.5928 0.5837 0.0440 1.0000 Uiso R .
H681 H 0.9394 0.6824 0.5406 0.0409 1.0000 Uiso R .
H701 H 0.7845 0.8049 0.2908 0.0424 1.0000 Uiso R .
H711 H 0.9022 0.9163 0.3077 0.0639 1.0000 Uiso R .
H721 H 1.0557 0.9359 0.3849 0.1060 1.0000 Uiso R .
H731 H 1.0855 0.8489 0.4498 0.1075 1.0000 Uiso R .
H741 H 0.9595 0.7508 0.4449 0.0702 1.0000 Uiso R .
H761 H 0.9065 0.6519 0.2756 0.0529 1.0000 Uiso R .
H771 H 0.9748 0.5379 0.2271 0.0644 1.0000 Uiso R .
H781 H 0.9380 0.4117 0.2432 0.0619 1.0000 Uiso R .
H791 H 0.8304 0.3999 0.3061 0.0556 1.0000 Uiso R .
H801 H 0.7637 0.5129 0.3552 0.0437 1.0000 Uiso R .
H821 H 0.7082 0.6018 0.2109 0.0409 1.0000 Uiso R .
H831 H 0.5706 0.5931 0.1246 0.0452 1.0000 Uiso R .
H841 H 0.4452 0.6629 0.1491 0.0481 1.0000 Uiso R .
H851 H 0.4601 0.7452 0.2610 0.0475 1.0000 Uiso R .
H881 H 0.6077 0.8816 0.3066 0.0538 1.0000 Uiso R .
H891 H 0.7056 1.0116 0.3494 0.0691 1.0000 Uiso R .
H901 H 0.8159 1.0538 0.4559 0.0901 1.0000 Uiso R .
H911 H 0.8174 0.9745 0.5260 0.0693 1.0000 Uiso R .
H941 H 0.9185 0.8254 0.5626 0.0498 1.0000 Uiso R .
H951 H 1.0373 0.9033 0.6638 0.0541 1.0000 Uiso R .
H961 H 0.9944 0.9929 0.7522 0.0550 1.0000 Uiso R .
H971 H 0.8338 1.0119 0.7392 0.0547 1.0000 Uiso R .
H981 H 0.7139 0.9353 0.6379 0.0480 1.0000 Uiso R .
H1001 H 0.5669 0.9235 0.5025 0.0548 1.0000 Uiso R .
H1011 H 0.4402 0.9462 0.5502 0.0651 1.0000 Uiso R .
H1021 H 0.4022 0.8692 0.6149 0.0624 1.0000 Uiso R .
H1031 H 0.4844 0.7605 0.6254 0.0533 1.0000 Uiso R .
H1041 H 0.6085 0.7322 0.5742 0.0443 1.0000 Uiso R .
H1051 H 0.6677 1.2083 0.6627 0.0618 0.5000 Uiso R .
H1052 H 0.5785 1.1477 0.6086 0.0618 0.5000 Uiso R .

loop_
_atom_site_aniso_label
_atom_site_aniso_U_11
_atom_site_aniso_U_22
_atom_site_aniso_U_33
_atom_site_aniso_U_23
_atom_site_aniso_U_13
_atom_site_aniso_U_12
Cu1 0.02688(18) 0.02088(17) 0.02618(18) 0.00910(13) 0.00861(14) 0.00455(13)
Cu2 0.0331(2) 0.02535(18) 0.02908(19) 0.01133(15) 0.00674(15) 0.00346(14)
P1 0.0284(3) 0.0228(3) 0.0237(3) 0.0078(2) 0.0080(2) 0.0044(2)
P2 0.0243(3) 0.0231(3) 0.0253(3) 0.0094(2) 0.0067(2) 0.0037(2)
P3 0.0289(3) 0.0332(3) 0.0468(4) 0.0199(3) 0.0105(3) 0.0088(3)
P4 0.0279(3) 0.0273(3) 0.0266(3) 0.0105(2) 0.0054(2) 0.0044(2)
P5 0.0365(3) 0.0248(3) 0.0264(3) 0.0095(2) 0.0055(2) 0.0031(2)
P6 0.0416(4) 0.0436(4) 0.0502(4) 0.0021(3) 0.0211(3) 0.0002(3)
F1 0.0374(9) 0.0541(10) 0.0516(10) 0.0232(8) 0.0154(7) 0.0224(7)
F2 0.0501(10) 0.0525(10) 0.0634(11) 0.0342(9) 0.0223(9) 0.0111(8)
F3 0.0466(10) 0.0550(11) 0.0583(11) 0.0038(9) 0.0059(8) 0.0062(8)
F4 0.0430(9) 0.0491(10) 0.0726(12) 0.0350(9) 0.0209(9) 0.0226(8)
F5 0.0448(10) 0.0813(14) 0.0856(14) 0.0617(12) 0.0345(10) 0.0336(10)
F6 0.0448(10) 0.0382(9) 0.0757(13) 0.0211(9) -0.0081(9) -0.0002(7)
F7 0.0722(15) 0.0902(17) 0.0719(14) -0.0234(12) 0.0298(12) -0.0247(13)
F8 0.113(2) 0.0569(14) 0.132(2) 0.0617(16) -0.0184(17) -0.0118(14)
F9 0.0503(14) 0.149(3) 0.213(4) -0.103(2) 0.0316(19) 0.0138(16)
F10 0.0426(9) 0.0423(9) 0.0484(9) 0.0110(7) 0.0127(7) 0.0079(7)
F11 0.0446(10) 0.0433(11) 0.0969(17) 0.0019(10) 0.0026(10) 0.0130(8)
F12 0.171(3) 0.194(3) 0.0539(14) 0.0421(18) 0.0053(17) -0.125(3)
Cl1 0.0581(10) 0.0425(8) 0.0723(11) 0.0165(7) 0.0187(8) 0.0116(7)
Cl2 0.0833(13) 0.0613(11) 0.1019(15) 0.0442(11) 0.0550(12) 0.0429(10)
N1 0.0266(10) 0.0216(9) 0.0284(10) 0.0092(8) 0.0065(8) 0.0034(7)
N2 0.0257(9) 0.0234(9) 0.0291(10) 0.0105(8) 0.0071(8) 0.0057(7)
N3 0.0338(9) 0.0257(9) 0.0278(10) 0.0083(8) 0.0076(8) 0.0036(7)
N4 0.0351(10) 0.0276(10) 0.0296(10) 0.0119(8) 0.0096(8) 0.0056(8)
O1 0.0331(9) 0.0275(8) 0.0417(10) 0.0150(8) 0.0192(8) 0.0094(7)
O2 0.0290(8) 0.0256(8) 0.0271(8) 0.0097(6) 0.0069(6) 0.0035(6)
O3 0.0330(9) 0.0382(10) 0.0570(12) 0.0259(9) -0.0003(9) 0.0010(8)
O4 0.0404(10) 0.0351(9) 0.0294(8) 0.0125(7) 0.0101(8) 0.0090(7)
C1 0.0368(14) 0.0343(13) 0.0408(12) 0.0139(11) 0.0122(11) 0.0104(11)
C2 0.0491(15) 0.0373(14) 0.0396(14) 0.0117(12) 0.0181(11) 0.0088(12)
C3 0.0425(14) 0.0348(14) 0.0468(14) 0.0060(12) 0.0234(12) 0.0057(12)
C4 0.0328(14) 0.0417(15) 0.0500(14) 0.0106(13) 0.0157(11) 0.0111(12)
C5 0.0332(12) 0.0312(13) 0.0387(13) 0.0090(11) 0.0115(10) 0.0069(10)
C6 0.0293(11) 0.0250(11) 0.0391(12) 0.0098(10) 0.0148(9) 0.0045(9)
C7 0.0294(12) 0.0255(11) 0.0319(12) 0.0108(9) 0.0102(9) 0.0046(9)
C8 0.0359(14) 0.0308(12) 0.0427(14) 0.0154(11) 0.0180(11) 0.0048(10)
C9 0.0426(15) 0.0260(12) 0.0497(16) 0.0162(12) 0.0197(12) 0.0024(10)
C10 0.0357(13) 0.0257(12) 0.0419(14) 0.0142(11) 0.0127(11) 0.0061(10)
C11 0.0281(11) 0.0221(10) 0.0298(12) 0.0095(9) 0.0065(9) 0.0039(8)
C12 0.0265(11) 0.0261(10) 0.0268(11) 0.0120(9) 0.0050(9) 0.0057(8)
C13 0.0354(13) 0.0253(11) 0.0361(13) 0.0128(10) 0.0118(10) 0.0083(10)
C14 0.0323(13) 0.0314(12) 0.0374(14) 0.0133(11) 0.0107(10) 0.0125(10)
C15 0.0280(12) 0.0348(12) 0.0341(13) 0.0149(10) 0.0086(10) 0.0111(9)
C16 0.0245(11) 0.0303(12) 0.0321(12) 0.0136(10) 0.0066(9) 0.0068(9)
C17 0.0301(12) 0.0301(12) 0.0258(10) 0.0090(9) 0.0087(9) 0.0028(9)
C18 0.0396(14) 0.0348(13) 0.0309(12) 0.0142(10) 0.0098(11) 0.0089(11)
C19 0.0442(16) 0.0450(15) 0.0332(13) 0.0195(11) 0.0072(11) 0.0063(12)
C20 0.0442(16) 0.0588(17) 0.0278(13) 0.0168(12) 0.0086(11) 0.0033(13)
C21 0.0421(15) 0.0521(16) 0.0274(12) 0.0055(11) 0.0150(11) 0.0079(12)
C22 0.0376(14) 0.0342(13) 0.0323(12) 0.0103(10) 0.0121(11) 0.0070(11)
C23 0.0361(11) 0.0265(11) 0.0250(11) 0.0086(9) 0.0101(10) 0.0088(9)
C24 0.0357(12) 0.0311(13) 0.0455(15) 0.0140(12) 0.0107(12) 0.0092(10)
C25 0.0418(15) 0.0427(15) 0.0530(17) 0.0175(13) 0.0085(13) 0.0183(11)
C26 0.0599(15) 0.0389(14) 0.0407(15) 0.0177(12) 0.0136(14) 0.0238(13)
C27 0.0629(15) 0.0330(14) 0.0435(15) 0.0179(12) 0.0211(14) 0.0158(12)
C28 0.0471(15) 0.0252(11) 0.0325(13) 0.0090(10) 0.0158(11) 0.0080(10)
C29 0.0295(10) 0.0259(12) 0.0309(11) 0.0102(9) 0.0066(9) 0.0017(9)
C30 0.0395(12) 0.0400(15) 0.0297(12) 0.0067(11) 0.0087(10) 0.0012(11)
C31 0.0399(13) 0.0540(18) 0.0317(13) 0.0079(13) -0.0008(11) -0.0059(13)
C32 0.0297(13) 0.0484(16) 0.0426(13) 0.0152(13) 0.0033(10) -0.0015(12)
C33 0.0317(11) 0.0343(13) 0.0365(12) 0.0106(11) 0.0100(10) 0.0006(10)
C34 0.0299(11) 0.0232(11) 0.0289(10) 0.0088(9) 0.0048(8) 0.0016(9)
C35 0.0338(12) 0.0241(10) 0.0277(11) 0.0113(9) 0.0125(9) 0.0066(9)
C36 0.0374(14) 0.0282(11) 0.0323(13) 0.0091(10) 0.0126(10) 0.0009(10)
C37 0.0496(14) 0.0267(12) 0.0398(14) 0.0150(10) 0.0208(11) 0.0056(10)
C38 0.0475(14) 0.0333(13) 0.0472(15) 0.0251(12) 0.0182(11) 0.0133(11)
C39 0.0394(14) 0.0344(12) 0.0354(13) 0.0180(11) 0.0097(11) 0.0092(10)
C40 0.0307(11) 0.0231(10) 0.0307(12) 0.0116(9) 0.0118(9) 0.0052(8)
C41 0.0248(10) 0.0269(12) 0.0390(12) 0.0123(10) 0.0045(9) 0.0053(9)
C42 0.0331(12) 0.0315(13) 0.0565(16) 0.0199(12) 0.0178(11) 0.0081(11)
C43 0.0296(13) 0.0447(17) 0.0931(19) 0.0318(17) 0.0201(14) 0.0099(13)
C44 0.0303(14) 0.0438(17) 0.0927(19) 0.0225(18) -0.0032(13) 0.0076(13)
C45 0.0466(16) 0.055(2) 0.0550(18) 0.0066(16) -0.0122(12) 0.0167(15)
C46 0.0369(13) 0.0494(17) 0.0397(13) 0.0103(13) 0.0014(11) 0.0121(13)
C47 0.0272(11) 0.0307(10) 0.0223(10) 0.0101(9) 0.0063(9) 0.0080(9)
C48 0.0298(12) 0.0308(11) 0.0314(12) 0.0094(10) 0.0056(10) 0.0066(9)
C49 0.0440(14) 0.0312(13) 0.0348(13) 0.0054(10) 0.0003(11) 0.0131(11)
C50 0.0538(16) 0.0522(14) 0.0318(14) 0.0137(12) 0.0139(12) 0.0313(12)
C51 0.0418(15) 0.0620(15) 0.0366(14) 0.0233(13) 0.0190(12) 0.0218(12)
C52 0.0313(12) 0.0417(14) 0.0306(12) 0.0166(11) 0.0104(10) 0.0076(10)
C53 0.0327(12) 0.0343(14) 0.0434(13) 0.0177(11) 0.0030(10) 0.0027(10)
C54 0.0440(13) 0.0494(17) 0.0316(13) 0.0146(12) 0.0021(11) -0.0008(13)
C55 0.0451(14) 0.060(2) 0.0451(14) 0.0179(14) 0.0170(12) 0.0086(14)
C56 0.0364(15) 0.0539(19) 0.0536(15) 0.0193(14) 0.0031(11) 0.0065(13)
C57 0.0453(14) 0.0461(17) 0.0366(14) 0.0104(12) -0.0052(11) 0.0040(13)
C58 0.0451(14) 0.0359(14) 0.0367(12) 0.0077(11) 0.0059(11) 0.0065(12)
C59 0.0346(11) 0.0282(11) 0.0279(12) 0.0089(10) 0.0074(10) 0.0034(9)
C60 0.0356(13) 0.0312(12) 0.0339(13) 0.0098(10) 0.0064(11) -0.0004(9)
C61 0.0398(13) 0.0296(13) 0.0465(16) 0.0136(12) 0.0087(12) -0.0012(11)
C62 0.0403(13) 0.0278(12) 0.0444(15) 0.0136(11) 0.0111(11) 0.0034(10)
C63 0.0363(11) 0.0250(11) 0.0273(11) 0.0082(9) 0.0120(9) 0.0062(9)
C64 0.0356(11) 0.0256(11) 0.0260(11) 0.0077(9) 0.0107(9) 0.0059(9)
C65 0.0383(12) 0.0276(12) 0.0366(13) 0.0122(10) 0.0128(10) 0.0076(10)
C66 0.0407(12) 0.0304(12) 0.0403(14) 0.0137(11) 0.0123(11) 0.0155(10)
C67 0.0329(13) 0.0376(13) 0.0386(14) 0.0135(11) 0.0075(11) 0.0064(10)
C68 0.0330(11) 0.0329(13) 0.0351(13) 0.0122(11) 0.0078(10) 0.0033(10)
C69 0.0359(12) 0.0331(12) 0.0327(13) 0.0125(10) 0.0072(10) 0.0000(10)
C70 0.0401(14) 0.0345(13) 0.0312(13) 0.0125(10) 0.0085(11) 0.0041(10)
C71 0.0566(18) 0.0519(18) 0.0513(18) 0.0275(15) 0.0083(14) -0.0075(14)
C72 0.070(2) 0.093(3) 0.088(3) 0.058(3) -0.018(2) -0.043(2)
C73 0.057(2) 0.103(4) 0.095(3) 0.065(3) -0.028(2) -0.036(2)
C74 0.0455(17) 0.069(2) 0.056(2) 0.0367(18) -0.0074(14) -0.0127(15)
C75 0.0292(12) 0.0355(12) 0.0333(13) 0.0117(10) 0.0055(9) 0.0105(10)
C76 0.0395(15) 0.0483(16) 0.0517(17) 0.0205(14) 0.0190(13) 0.0141(13)
C77 0.0443(17) 0.0600(17) 0.057(2) 0.0118(15) 0.0229(15) 0.0158(14)
C78 0.0447(17) 0.0478(15) 0.0518(18) 0.0044(14) 0.0066(13) 0.0206(14)
C79 0.0530(18) 0.0364(14) 0.0433(16) 0.0114(12) 0.0034(12) 0.0132(12)
C80 0.0383(14) 0.0344(12) 0.0306(13) 0.0089(10) 0.0022(10) 0.0048(10)
C81 0.0292(11) 0.0311(12) 0.0282(10) 0.0141(9) 0.0025(8) 0.0030(9)
C82 0.0385(13) 0.0300(13) 0.0321(11) 0.0097(10) 0.0075(10) 0.0073(11)
C83 0.0447(14) 0.0341(14) 0.0299(12) 0.0105(11) 0.0046(10) 0.0025(11)
C84 0.0362(14) 0.0455(16) 0.0349(12) 0.0177(11) -0.0004(11) 0.0037(11)
C85 0.0388(14) 0.0457(16) 0.0388(12) 0.0208(11) 0.0082(11) 0.0142(12)
C86 0.0374(13) 0.0349(13) 0.0283(11) 0.0125(10) 0.0080(9) 0.0078(10)
C87 0.0489(15) 0.0295(11) 0.0338(12) 0.0131(10) 0.0120(11) 0.0145(10)
C88 0.070(2) 0.0384(13) 0.0350(14) 0.0190(11) 0.0172(13) 0.0226(12)
C89 0.103(3) 0.0344(14) 0.0439(15) 0.0221(13) 0.0225(15) 0.0170(14)
C90 0.139(4) 0.0322(16) 0.0438(17) 0.0155(14) 0.0127(18) -0.0127(19)
C91 0.097(3) 0.0313(14) 0.0352(15) 0.0123(12) 0.0052(16) -0.0054(14)
C92 0.0585(17) 0.0278(12) 0.0312(12) 0.0126(10) 0.0116(11) 0.0099(11)
C93 0.0360(11) 0.0268(12) 0.0340(11) 0.0126(9) 0.0024(9) 0.0001(9)
C94 0.0398(13) 0.0334(14) 0.0454(15) 0.0108(11) 0.0045(11) 0.0072(11)
C95 0.0369(14) 0.0390(15) 0.0531(16) 0.0181(12) -0.0009(11) 0.0043(11)
C96 0.0473(14) 0.0419(16) 0.0376(14) 0.0150(11) -0.0044(12) -0.0061(12)
C97 0.0509(14) 0.0434(16) 0.0332(13) 0.0076(12) 0.0061(12) -0.0040(13)
C98 0.0410(15) 0.0360(14) 0.0364(13) 0.0093(10) 0.0052(10) 0.0007(11)
C99 0.0330(12) 0.0296(12) 0.0284(12) 0.0070(9) 0.0010(9) 0.0024(9)
C100 0.0444(16) 0.0407(15) 0.0541(18) 0.0216(14) 0.0089(13) 0.0125(12)
C101 0.0454(17) 0.0462(18) 0.069(2) 0.0180(15) 0.0120(14) 0.0173(14)
C102 0.0352(15) 0.0473(17) 0.067(2) 0.0073(14) 0.0182(14) 0.0049(12)
C103 0.0407(15) 0.0442(15) 0.0444(16) 0.0121(13) 0.0120(12) -0.0020(11)
C104 0.0357(13) 0.0363(14) 0.0355(14) 0.0121(11) 0.0052(10) 0.0028(11)
C105 0.039(3) 0.055(4) 0.048(3) 0.002(2) 0.010(2) 0.010(3)

loop_
_atom_type_symbol
_atom_type_scat_dispersion_real
_atom_type_scat_dispersion_imag
_atom_type_scat_Cromer_Mann_a1
_atom_type_scat_Cromer_Mann_b1
_atom_type_scat_Cromer_Mann_a2
_atom_type_scat_Cromer_Mann_b2
_atom_type_scat_Cromer_Mann_a3
_atom_type_scat_Cromer_Mann_b3
_atom_type_scat_Cromer_Mann_a4
_atom_type_scat_Cromer_Mann_b4
_atom_type_scat_Cromer_Mann_c
_atom_type_scat_source
C 0.0181 0.0091 2.3100 20.8439 1.0200 10.2075 1.5886 0.5687 0.8650 51.6512 0.2156 'International Tables Vol C 4.2.6.8 and 6.1.1.4'
H 0.0000 0.0000 0.4930 10.5109 0.3229 26.1257 0.1402 3.1424 0.0408 57.7998 0.0030 'International Tables Vol C 4.2.6.8 and 6.1.1.4'
N 0.0311 0.0180 12.2126 0.0057 3.1322 9.8933 2.0125 28.9975 1.1663 0.5826 -11.5290 'International Tables Vol C 4.2.6.8 and 6.1.1.4'
O 0.0492 0.0322 3.0485 13.2771 2.2868 5.7011 1.5463 0.3239 0.8670 32.9089 0.2508 'International Tables Vol C 4.2.6.8 and 6.1.1.4'
F 0.0727 0.0534 3.5392 10.2825 2.6412 4.2944 1.5170 0.2615 1.0243 26.1476 0.2776 'International Tables Vol C 4.2.6.8 and 6.1.1.4'
P 0.2955 0.4335 6.4345 1.9067 4.1791 27.1570 1.7800 0.5260 1.4908 68.1645 1.1149 'International Tables Vol C 4.2.6.8 and 6.1.1.4'
Cu -1.9646 0.5888 13.3380 3.5828 7.1676 0.2470 5.6158 11.3966 1.6735 64.8126 1.1910 'International Tables Vol C 4.2.6.8 and 6.1.1.4'
Cl 0.3639 0.7018 11.4604 0.0104 7.1964 1.1662 6.2556 18.5194 1.6455 47.7784 -9.5574 'International Tables Vol C 4.2.6.8 and 6.1.1.4'

loop_
_geom_angle_atom_site_label_1
_geom_angle_atom_site_label_2
_geom_angle_atom_site_label_3
_geom_angle
_geom_angle_publ_flag
P1 Cu1 P2 110.83(3) yes
P1 Cu1 N1 114.23(6) yes
P2 Cu1 N1 125.02(6) yes
P1 Cu1 N2 123.33(6) yes
P2 Cu1 N2 100.71(6) yes
N1 Cu1 N2 79.43(8) yes
P4 Cu2 P5 108.64(3) yes
P4 Cu2 N3 114.02(6) yes
P5 Cu2 N3 118.42(6) yes
P4 Cu2 N4 110.91(6) yes
P5 Cu2 N4 123.34(6) yes
N3 Cu2 N4 79.04(9) yes
Cu1 P1 C17 115.46(8) yes
Cu1 P1 C23 115.21(8) yes
C17 P1 C23 104.52(11) yes
Cu1 P1 C29 111.78(8) yes
C17 P1 C29 103.05(12) yes
C23 P1 C29 105.61(12) yes
Cu1 P2 C40 112.73(8) yes
Cu1 P2 C41 119.80(9) yes
C40 P2 C41 103.97(12) yes
Cu1 P2 C47 110.78(8) yes
C40 P2 C47 105.01(11) yes
C41 P2 C47 103.17(12) yes
F1 P3 F2 90.28(10) yes
F1 P3 F3 90.36(11) yes
F2 P3 F3 90.15(12) yes
F1 P3 F4 179.46(11) yes
F2 P3 F4 89.98(10) yes
F3 P3 F4 90.11(11) yes
F1 P3 F5 90.23(10) yes
F2 P3 F5 179.34(11) yes
F3 P3 F5 90.26(13) yes
F4 P3 F5 89.51(10) yes
F1 P3 F6 89.93(10) yes
F2 P3 F6 89.31(12) yes
F3 P3 F6 179.39(12) yes
F4 P3 F6 89.61(11) yes
F5 P3 F6 90.27(13) yes
Cu2 P4 C69 116.03(9) yes
Cu2 P4 C75 117.31(9) yes
C69 P4 C75 100.41(13) yes
Cu2 P4 C81 113.76(9) yes
C69 P4 C81 104.17(12) yes
C75 P4 C81 103.22(12) yes
Cu2 P5 C92 111.75(9) yes
Cu2 P5 C93 118.99(9) yes
C92 P5 C93 102.35(13) yes
Cu2 P5 C99 118.08(9) yes
C92 P5 C99 103.22(13) yes
C93 P5 C99 100.12(12) yes
F7 P6 F8 88.41(17) yes
F7 P6 F9 90.51(17) yes
F8 P6 F9 88.8(3) yes
F7 P6 F10 177.25(16) yes
F8 P6 F10 89.72(14) yes
F9 P6 F10 87.43(14) yes
F7 P6 F11 91.16(14) yes
F8 P6 F11 87.92(18) yes
F9 P6 F11 176.3(3) yes
F10 P6 F11 90.79(11) yes
F7 P6 F12 91.82(17) yes
F8 P6 F12 178.8(2) yes
F9 P6 F12 90.0(3) yes
F10 P6 F12 90.00(13) yes
F11 P6 F12 93.3(2) yes
Cu1 N1 C7 127.33(17) yes
Cu1 N1 C11 114.13(16) yes
C7 N1 C11 118.3(2) yes
Cu1 N2 C12 112.73(16) yes
Cu1 N2 C16 126.40(16) yes
C12 N2 C16 117.7(2) yes
Cu2 N3 C59 128.21(17) yes
Cu2 N3 C63 113.22(17) yes
C59 N3 C63 118.4(2) yes
Cu2 N4 C64 115.46(17) yes
Cu2 N4 C68 126.45(18) yes
C64 N4 C68 117.9(2) yes
C6 O1 C7 117.17(19) yes
C34 O2 C35 116.64(18) yes
C53 O3 C59 117.7(2) yes
C86 O4 C87 115.9(2) yes
C2 C1 C6 119.5(3) yes
C2 C1 H11 120.2 no
C6 C1 H11 120.2 no
C1 C2 C3 119.4(3) yes
C1 C2 H21 120.3 no
C3 C2 H21 120.3 no
C2 C3 C4 120.3(3) yes
C2 C3 H31 119.9 no
C4 C3 H31 119.9 no
C3 C4 C5 120.8(3) yes
C3 C4 H41 119.6 no
C5 C4 H41 119.6 no
C4 C5 C6 118.0(3) yes
C4 C5 H51 121.0 no
C6 C5 H51 121.0 no
O1 C6 C5 117.2(2) yes
O1 C6 C1 121.0(2) yes
C5 C6 C1 121.8(2) yes
O1 C7 N1 113.1(2) yes
O1 C7 C8 123.3(2) yes
N1 C7 C8 123.5(2) yes
C7 C8 C9 117.4(2) yes
C7 C8 H81 121.3 no
C9 C8 H81 121.3 no
C8 C9 C10 120.4(2) yes
C8 C9 H91 119.8 no
C10 C9 H91 119.8 no
C9 C10 C11 118.3(2) yes
C9 C10 H101 120.9 no
C11 C10 H101 120.9 no
C10 C11 N1 122.0(2) yes
C10 C11 C12 122.8(2) yes
N1 C11 C12 115.2(2) yes
C11 C12 N2 115.8(2) yes
C11 C12 C13 121.8(2) yes
N2 C12 C13 122.4(2) yes
C12 C13 C14 119.2(2) yes
C12 C13 H131 120.4 no
C14 C13 H131 120.4 no
C13 C14 C15 119.2(2) yes
C13 C14 H141 120.4 no
C15 C14 H141 120.4 no
C14 C15 C16 118.3(2) yes
C14 C15 H151 120.9 no
C16 C15 H151 120.9 no
C15 C16 N2 123.2(2) yes
C15 C16 H161 118.4 no
N2 C16 H161 118.4 no
P1 C17 C18 116.17(19) yes
P1 C17 C22 124.3(2) yes
C18 C17 C22 119.5(2) yes
C17 C18 C19 119.8(3) yes
C17 C18 H181 120.1 no
C19 C18 H181 120.1 no
C18 C19 C20 120.1(3) yes
C18 C19 H191 119.9 no
C20 C19 H191 119.9 no
C19 C20 C21 120.2(3) yes
C19 C20 H201 119.9 no
C21 C20 H201 119.9 no
C20 C21 C22 120.5(3) yes
C20 C21 H211 119.7 no
C22 C21 H211 119.7 no
C17 C22 C21 119.8(3) yes
C17 C22 H221 120.1 no
C21 C22 H221 120.1 no
P1 C23 C24 117.9(2) yes
P1 C23 C28 122.7(2) yes
C24 C23 C28 119.1(2) yes
C23 C24 C25 120.3(3) yes
C23 C24 H241 119.9 no
C25 C24 H241 119.9 no
C24 C25 C26 120.0(3) yes
C24 C25 H251 120.0 no
C26 C25 H251 120.0 no
C25 C26 C27 120.3(3) yes
C25 C26 H261 119.8 no
C27 C26 H261 119.9 no
C26 C27 C28 120.6(3) yes
C26 C27 H271 119.7 no
C28 C27 H271 119.7 no
C23 C28 C27 119.6(3) yes
C23 C28 H281 120.2 no
C27 C28 H281 120.2 no
P1 C29 C30 122.0(2) yes
P1 C29 C34 119.99(19) yes
C30 C29 C34 117.7(2) yes
C29 C30 C31 120.8(3) yes
C29 C30 H301 119.6 no
C31 C30 H301 119.6 no
C30 C31 C32 120.6(3) yes
C30 C31 H311 119.7 no
C32 C31 H311 119.7 no
C31 C32 C33 119.0(3) yes
C31 C32 H321 120.5 no
C33 C32 H321 120.5 no
C32 C33 C34 119.7(3) yes
C32 C33 H331 120.2 no
C34 C33 H331 120.1 no
O2 C34 C29 118.9(2) yes
O2 C34 C33 118.9(2) yes
C29 C34 C33 122.1(2) yes
O2 C35 C36 121.7(2) yes
O2 C35 C40 116.3(2) yes
C36 C35 C40 122.0(2) yes
C35 C36 C37 119.8(3) yes
C35 C36 H361 120.1 no
C37 C36 H361 120.1 no
C36 C37 C38 119.9(2) yes
C36 C37 H371 120.1 no
C38 C37 H371 120.1 no
C37 C38 C39 120.1(3) yes
C37 C38 H381 119.9 no
C39 C38 H381 119.9 no
C38 C39 C40 120.9(3) yes
C38 C39 H391 119.6 no
C40 C39 H391 119.6 no
P2 C40 C39 122.8(2) yes
P2 C40 C35 119.59(18) yes
C39 C40 C35 117.4(2) yes
P2 C41 C42 117.4(2) yes
P2 C41 C46 123.2(2) yes
C42 C41 C46 119.4(3) yes
C41 C42 C43 120.5(3) yes
C41 C42 H421 119.8 no
C43 C42 H421 119.7 no
C42 C43 C44 119.5(3) yes
C42 C43 H431 120.3 no
C44 C43 H431 120.3 no
C43 C44 C45 120.7(3) yes
C43 C44 H441 119.7 no
C45 C44 H441 119.7 no
C44 C45 C46 119.9(3) yes
C44 C45 H451 120.0 no
C46 C45 H451 120.1 no
C41 C46 C45 120.0(3) yes
C41 C46 H461 120.0 no
C45 C46 H461 120.0 no
P2 C47 C48 116.94(19) yes
P2 C47 C52 123.5(2) yes
C48 C47 C52 119.2(2) yes
C47 C48 C49 120.8(3) yes
C47 C48 H481 119.6 no
C49 C48 H481 119.6 no
C48 C49 C50 119.1(3) yes
C48 C49 H491 120.4 no
C50 C49 H491 120.4 no
C49 C50 C51 120.8(3) yes
C49 C50 H501 119.6 no
C51 C50 H501 119.6 no
C50 C51 C52 120.2(3) yes
C50 C51 H511 119.9 no
C52 C51 H511 119.9 no
C51 C52 C47 119.9(3) yes
C51 C52 H521 120.1 no
C47 C52 H521 120.1 no
O3 C53 C54 119.2(3) yes
O3 C53 C58 119.3(3) yes
C54 C53 C58 121.5(3) yes
C53 C54 C55 119.6(3) yes
C53 C54 H541 120.2 no
C55 C54 H541 120.2 no
C54 C55 C56 119.9(3) yes
C54 C55 H551 120.0 no
C56 C55 H551 120.1 no
C55 C56 C57 119.8(3) yes
C55 C56 H561 120.1 no
C57 C56 H561 120.1 no
C56 C57 C58 120.7(3) yes
C56 C57 H571 119.7 no
C58 C57 H571 119.7 no
C57 C58 C53 118.6(3) yes
C57 C58 H581 120.7 no
C53 C58 H581 120.7 no
O3 C59 N3 113.3(2) yes
O3 C59 C60 123.1(2) yes
N3 C59 C60 123.6(2) yes
C59 C60 C61 117.3(3) yes
C59 C60 H601 121.3 no
C61 C60 H601 121.3 no
C60 C61 C62 120.6(3) yes
C60 C61 H611 119.7 no
C62 C61 H611 119.7 no
C61 C62 C63 118.3(3) yes
C61 C62 H621 120.8 no
C63 C62 H621 120.8 no
C62 C63 N3 121.7(2) yes
C62 C63 C64 122.4(2) yes
N3 C63 C64 115.8(2) yes
C63 C64 N4 115.6(2) yes
C63 C64 C65 122.7(2) yes
N4 C64 C65 121.8(2) yes
C64 C65 C66 119.0(2) yes
C64 C65 H651 120.5 no
C66 C65 H651 120.5 no
C65 C66 C67 119.3(2) yes
C65 C66 H661 120.4 no
C67 C66 H661 120.4 no
C66 C67 C68 118.5(3) yes
C66 C67 H671 120.8 no
C68 C67 H671 120.8 no
C67 C68 N4 123.5(3) yes
C67 C68 H681 118.2 no
N4 C68 H681 118.2 no
P4 C69 C70 123.7(2) yes
P4 C69 C74 117.0(2) yes
C70 C69 C74 119.1(3) yes
C69 C70 C71 120.7(3) yes
C69 C70 H701 119.7 no
C71 C70 H701 119.7 no
C70 C71 C72 119.9(3) yes
C70 C71 H711 120.1 no
C72 C71 H711 120.1 no
C71 C72 C73 119.7(3) yes
C71 C72 H721 120.2 no
C73 C72 H721 120.2 no
C72 C73 C74 120.3(4) yes
C72 C73 H731 119.9 no
C74 C73 H731 119.9 no
C69 C74 C73 120.1(3) yes
C69 C74 H741 120.0 no
C73 C74 H741 119.9 no
P4 C75 C76 122.8(2) yes
P4 C75 C80 118.6(2) yes
C76 C75 C80 118.6(3) yes
C75 C76 C77 120.6(3) yes
C75 C76 H761 119.7 no
C77 C76 H761 119.7 no
C76 C77 C78 120.2(3) yes
C76 C77 H771 119.9 no
C78 C77 H771 119.9 no
C77 C78 C79 119.2(3) yes
C77 C78 H781 120.4 no
C79 C78 H781 120.4 no
C78 C79 C80 120.8(3) yes
C78 C79 H791 119.6 no
C80 C79 H791 119.6 no
C75 C80 C79 120.7(3) yes
C75 C80 H801 119.7 no
C79 C80 H801 119.7 no
P4 C81 C82 122.1(2) yes
P4 C81 C86 119.7(2) yes
C82 C81 C86 118.2(2) yes
C81 C82 C83 120.9(3) yes
C81 C82 H821 119.5 no
C83 C82 H821 119.5 no
C82 C83 C84 120.5(3) yes
C82 C83 H831 119.8 no
C84 C83 H831 119.8 no
C83 C84 C85 119.6(3) yes
C83 C84 H841 120.2 no
C85 C84 H841 120.2 no
C84 C85 C86 120.1(3) yes
C84 C85 H851 119.9 no
C86 C85 H851 119.9 no
C81 C86 O4 120.8(2) yes
C81 C86 C85 120.7(3) yes
O4 C86 C85 118.5(2) yes
O4 C87 C88 121.6(3) yes
O4 C87 C92 116.8(2) yes
C88 C87 C92 121.6(3) yes
C87 C88 C89 119.2(3) yes
C87 C88 H881 120.4 no
C89 C88 H881 120.4 no
C88 C89 C90 120.0(3) yes
C88 C89 H891 120.0 no
C90 C89 H891 120.0 no
C89 C90 C91 120.6(3) yes
C89 C90 H901 119.7 no
C91 C90 H901 119.7 no
C90 C91 C92 121.1(3) yes
C90 C91 H911 119.5 no
C92 C91 H911 119.4 no
P5 C92 C87 118.7(2) yes
P5 C92 C91 124.0(2) yes
C87 C92 C91 117.3(3) yes
P5 C93 C94 119.2(2) yes
P5 C93 C98 122.1(2) yes
C94 C93 C98 118.7(3) yes
C93 C94 C95 120.4(3) yes
C93 C94 H941 119.8 no
C95 C94 H941 119.8 no
C94 C95 C96 120.4(3) yes
C94 C95 H951 119.8 no
C96 C95 H951 119.8 no
C95 C96 C97 120.1(3) yes
C95 C96 H961 120.0 no
C97 C96 H961 120.0 no
C96 C97 C98 120.0(3) yes
C96 C97 H971 120.0 no
C98 C97 H971 120.0 no
C97 C98 C93 120.4(3) yes
C97 C98 H981 119.8 no
C93 C98 H981 119.8 no
P5 C99 C100 123.8(2) yes
P5 C99 C104 117.0(2) yes
C100 C99 C104 118.7(3) yes
C99 C100 C101 120.0(3) yes
C99 C100 H1001 120.0 no
C101 C100 H1001 120.0 no
C100 C101 C102 121.1(3) yes
C100 C101 H1011 119.4 no
C102 C101 H1011 119.4 no
C101 C102 C103 119.8(3) yes
C101 C102 H1021 120.1 no
C103 C102 H1021 120.1 no
C102 C103 C104 120.1(3) yes
C102 C103 H1031 120.0 no
C104 C103 H1031 120.0 no
C99 C104 C103 120.3(3) yes
C99 C104 H1041 119.9 no
C103 C104 H1041 119.9 no
Cl2 C105 Cl1 114.8(3) yes
Cl2 C105 H1051 108.1 no
Cl1 C105 H1051 108.1 no
Cl2 C105 H1052 108.2 no
Cl1 C105 H1052 108.2 no
H1051 C105 H1052 109.5 no

loop_
_geom_bond_atom_site_label_1
_geom_bond_atom_site_label_2
_geom_bond_distance
_geom_bond_publ_flag
Cu1 P1 2.2391(7) yes
Cu1 P2 2.2599(7) yes
Cu1 N1 2.076(2) yes
Cu1 N2 2.094(2) yes
Cu2 P4 2.2795(7) yes
Cu2 P5 2.2453(7) yes
Cu2 N3 2.116(2) yes
Cu2 N4 2.063(2) yes
P1 C17 1.825(3) yes
P1 C23 1.828(3) yes
P1 C29 1.835(3) yes
P2 C40 1.832(2) yes
P2 C41 1.821(3) yes
P2 C47 1.823(2) yes
P3 F1 1.6023(17) yes
P3 F2 1.5977(19) yes
P3 F3 1.583(2) yes
P3 F4 1.6119(17) yes
P3 F5 1.5977(19) yes
P3 F6 1.592(2) yes
P4 C69 1.820(3) yes
P4 C75 1.835(3) yes
P4 C81 1.834(3) yes
P5 C92 1.818(3) yes
P5 C93 1.840(3) yes
P5 C99 1.819(3) yes
P6 F7 1.584(2) yes
P6 F8 1.568(3) yes
P6 F9 1.571(3) yes
P6 F10 1.5943(19) yes
P6 F11 1.566(2) yes
P6 F12 1.532(3) yes
Cl1 C105 1.685(4) yes
Cl2 C105 1.696(4) yes
N1 C7 1.324(3) yes
N1 C11 1.362(3) yes
N2 C12 1.349(3) yes
N2 C16 1.345(3) yes
N3 C59 1.330(3) yes
N3 C63 1.355(3) yes
N4 C64 1.351(3) yes
N4 C68 1.345(4) yes
O1 C6 1.409(3) yes
O1 C7 1.365(3) yes
O2 C34 1.403(3) yes
O2 C35 1.395(3) yes
O3 C53 1.412(3) yes
O3 C59 1.350(3) yes
O4 C86 1.398(3) yes
O4 C87 1.395(3) yes
C1 C2 1.386(4) yes
C1 C6 1.380(4) yes
C1 H11 0.950 no
C2 C3 1.398(5) yes
C2 H21 0.950 no
C3 C4 1.373(5) yes
C3 H31 0.950 no
C4 C5 1.398(4) yes
C4 H41 0.950 no
C5 C6 1.387(4) yes
C5 H51 0.950 no
C7 C8 1.400(4) yes
C8 C9 1.378(4) yes
C8 H81 0.950 no
C9 C10 1.387(4) yes
C9 H91 0.950 no
C10 C11 1.388(3) yes
C10 H101 0.950 no
C11 C12 1.477(3) yes
C12 C13 1.389(4) yes
C13 C14 1.384(4) yes
C13 H131 0.950 no
C14 C15 1.382(4) yes
C14 H141 0.950 no
C15 C16 1.392(4) yes
C15 H151 0.950 no
C16 H161 0.950 no
C17 C18 1.408(4) yes
C17 C22 1.399(4) yes
C18 C19 1.392(4) yes
C18 H181 0.950 no
C19 C20 1.387(4) yes
C19 H191 0.950 no
C20 C21 1.386(5) yes
C20 H201 0.950 no
C21 C22 1.390(4) yes
C21 H211 0.950 no
C22 H221 0.950 no
C23 C24 1.390(4) yes
C23 C28 1.404(4) yes
C24 C25 1.400(4) yes
C24 H241 0.950 no
C25 C26 1.377(5) yes
C25 H251 0.950 no
C26 C27 1.372(5) yes
C26 H261 0.950 no
C27 C28 1.396(4) yes
C27 H271 0.950 no
C28 H281 0.950 no
C29 C30 1.401(4) yes
C29 C34 1.394(4) yes
C30 C31 1.378(4) yes
C30 H301 0.950 no
C31 C32 1.396(5) yes
C31 H311 0.950 no
C32 C33 1.401(4) yes
C32 H321 0.950 no
C33 C34 1.371(4) yes
C33 H331 0.950 no
C35 C36 1.384(3) yes
C35 C40 1.396(4) yes
C36 C37 1.384(4) yes
C36 H361 0.950 no
C37 C38 1.386(4) yes
C37 H371 0.950 no
C38 C39 1.397(4) yes
C38 H381 0.950 no
C39 C40 1.403(4) yes
C39 H391 0.950 no
C41 C42 1.388(4) yes
C41 C46 1.387(4) yes
C42 C43 1.390(4) yes
C42 H421 0.950 no
C43 C44 1.370(6) yes
C43 H431 0.950 no
C44 C45 1.386(6) yes
C44 H441 0.950 no
C45 C46 1.384(4) yes
C45 H451 0.950 no
C46 H461 0.950 no
C47 C48 1.396(4) yes
C47 C52 1.389(4) yes
C48 C49 1.398(4) yes
C48 H481 0.950 no
C49 C50 1.380(5) yes
C49 H491 0.950 no
C50 C51 1.377(5) yes
C50 H501 0.950 no
C51 C52 1.400(4) yes
C51 H511 0.950 no
C52 H521 0.950 no
C53 C54 1.377(4) yes
C53 C58 1.376(4) yes
C54 C55 1.380(5) yes
C54 H541 0.950 no
C55 C56 1.387(5) yes
C55 H551 0.950 no
C56 C57 1.380(5) yes
C56 H561 0.950 no
C57 C58 1.388(5) yes
C57 H571 0.950 no
C58 H581 0.950 no
C59 C60 1.401(4) yes
C60 C61 1.371(4) yes
C60 H601 0.950 no
C61 C62 1.389(4) yes
C61 H611 0.950 no
C62 C63 1.396(4) yes
C62 H621 0.950 no
C63 C64 1.486(4) yes
C64 C65 1.397(4) yes
C65 C66 1.379(4) yes
C65 H651 0.950 no
C66 C67 1.388(4) yes
C66 H661 0.950 no
C67 C68 1.372(4) yes
C67 H671 0.950 no
C68 H681 0.950 no
C69 C70 1.399(4) yes
C69 C74 1.399(4) yes
C70 C71 1.381(4) yes
C70 H701 0.950 no
C71 C72 1.398(6) yes
C71 H711 0.950 no
C72 C73 1.391(6) yes
C72 H721 0.950 no
C73 C74 1.388(5) yes
C73 H731 0.950 no
C74 H741 0.950 no
C75 C76 1.388(4) yes
C75 C80 1.394(4) yes
C76 C77 1.397(5) yes
C76 H761 0.950 no
C77 C78 1.386(5) yes
C77 H771 0.950 no
C78 C79 1.384(5) yes
C78 H781 0.950 no
C79 C80 1.380(4) yes
C79 H791 0.950 no
C80 H801 0.950 no
C81 C82 1.395(4) yes
C81 C86 1.403(4) yes
C82 C83 1.385(4) yes
C82 H821 0.950 no
C83 C84 1.382(4) yes
C83 H831 0.950 no
C84 C85 1.391(4) yes
C84 H841 0.950 no
C85 C86 1.388(4) yes
C85 H851 0.950 no
C87 C88 1.395(4) yes
C87 C92 1.394(4) yes
C88 C89 1.373(5) yes
C88 H881 0.950 no
C89 C90 1.366(6) yes
C89 H891 0.950 no
C90 C91 1.386(5) yes
C90 H901 0.950 no
C91 C92 1.381(4) yes
C91 H911 0.950 no
C93 C94 1.389(4) yes
C93 C98 1.390(4) yes
C94 C95 1.402(4) yes
C94 H941 0.950 no
C95 C96 1.365(5) yes
C95 H951 0.950 no
C96 C97 1.380(5) yes
C96 H961 0.950 no
C97 C98 1.403(4) yes
C97 H971 0.950 no
C98 H981 0.950 no
C99 C100 1.404(4) yes
C99 C104 1.401(4) yes
C100 C101 1.373(5) yes
C100 H1001 0.950 no
C101 C102 1.378(5) yes
C101 H1011 0.950 no
C102 C103 1.383(5) yes
C102 H1021 0.950 no
C103 C104 1.388(4) yes
C103 H1031 0.950 no
C104 H1041 0.950 no
C105 H1051 0.950 no
C105 H1052 0.950 no

loop_
_platon_squeeze_void_nr
_platon_squeeze_void_average_x
_platon_squeeze_void_average_y
_platon_squeeze_void_average_z
_platon_squeeze_void_volume
_platon_squeeze_void_count_electrons
_platon_squeeze_void_content
1 0.485 0.125 0.212 177 41 ' '
2 0.515 0.875 0.788 177 41 ' '
